data_7135435
loop_
_publ_author_name
'Kaste, Malte'
'Heilmann, Tobias'
'Kircher, Johannes'
'Golz, Christopher'
'Mata, Ricardo A.'
'Alcarazo, Manuel'

_publ_section_title
;
 Synthesis and reactivity of a strongly pyramidalized P(III)-compound
 embedded into a pyrrolide (ONO)<sup>3-</sup> pincer ligand.
;
_journal_issue 20
_journal_name_full 'Chemical communications (Cambridge, England)'
_journal_page_first 5696
_journal_page_last 5700
_journal_paper_doi 10.1039/d5cc07240a
_journal_volume 62
_journal_year 2026
_chemical_formula_moiety 'C29 H39 N2 O2 P'
_chemical_formula_sum 'C29 H39 N2 O2 P'
_chemical_formula_weight 478.59
_space_group_crystal_system monoclinic
_space_group_IT_number 14
_space_group_name_Hall '-P 2ybc'
_space_group_name_H-M_alt 'P 1 21/c 1'
_atom_sites_solution_hydrogens mixed
_atom_sites_solution_primary dual
_audit_creation_date 2022-12-21
_audit_creation_method
;FinalCif V113 by Daniel Kratzert, Freiburg 2022,
https://dkratzert.de/finalcif.html
;
_audit_update_record
;
2025-12-15 deposited with the CCDC.	2026-02-19 downloaded from the CCDC.
;
_cell_angle_alpha 90
_cell_angle_beta 93.249(2)
_cell_angle_gamma 90
_cell_formula_units_Z 4
_cell_length_a 11.1848(6)
_cell_length_b 11.1217(7)
_cell_length_c 21.2471(13)
_cell_measurement_reflns_used 9522
_cell_measurement_temperature 100.00
_cell_measurement_theta_max 40.206
_cell_measurement_theta_min 2.586
_cell_volume 2638.8(3)
_computing_cell_refinement 'SAINT V8.40B (?, 2016)'
_computing_data_collection 'Bruker BIS V6.2.15/2021-03-15 && APEX4 2022.1-1'
_computing_data_reduction 'SAINT V8.40B (?, 2016)'
_computing_molecular_graphics 'Olex2 1.5 (Dolomanov et al., 2009)'
_computing_publication_material 'Olex2 1.5 (Dolomanov et al., 2009)'
_computing_structure_refinement 'XL  (Sheldrick, 2008)'
_computing_structure_solution 'XT  (Sheldrick, 2015)'
_diffrn_ambient_environment N~2~
_diffrn_ambient_temperature 100.00
_diffrn_detector CPAD
_diffrn_detector_area_resol_mean 7.41
_diffrn_detector_type 'Bruker PHOTON III'
_diffrn_measured_fraction_theta_full 1.000
_diffrn_measured_fraction_theta_max 0.974
_diffrn_measurement_device 'four-circle diffractometer'
_diffrn_measurement_device_type 'Bruker D8 VENTURE dual wavelength Mo/Ag'
_diffrn_measurement_method '\w and \f scans'
_diffrn_measurement_specimen_support 'MiTeGen micromount'
_diffrn_radiation_monochromator 'mirror optics'
_diffrn_radiation_probe x-ray
_diffrn_radiation_type MoK\a
_diffrn_radiation_wavelength 0.71073
_diffrn_reflns_av_R_equivalents 0.0296
_diffrn_reflns_av_unetI/netI 0.0119
_diffrn_reflns_Laue_measured_fraction_full 1.000
_diffrn_reflns_Laue_measured_fraction_max 0.974
_diffrn_reflns_limit_h_max 20
_diffrn_reflns_limit_h_min -20
_diffrn_reflns_limit_k_max 20
_diffrn_reflns_limit_k_min -18
_diffrn_reflns_limit_l_max 38
_diffrn_reflns_limit_l_min -37
_diffrn_reflns_number 281984
_diffrn_reflns_point_group_measured_fraction_full 1.000
_diffrn_reflns_point_group_measured_fraction_max 0.974
_diffrn_reflns_theta_full 25.242
_diffrn_reflns_theta_max 40.750
_diffrn_reflns_theta_min 2.068
_diffrn_source 'microfocus sealed X-ray tube'
_diffrn_source_current 1.4
_diffrn_source_power 0.07
_diffrn_source_type 'Incoatec I\ms'
_diffrn_source_voltage 50.0
_diffrn_standards_number 0
_exptl_absorpt_coefficient_mu 0.132
_exptl_absorpt_correction_T_max 0.8262
_exptl_absorpt_correction_T_min 0.8021
_exptl_absorpt_correction_type multi-scan
_exptl_absorpt_process_details
;
SADABS-2016/2 (Bruker,2016/2) was used for absorption correction.
wR2(int) was 0.1050 before and 0.0430 after correction.
The Ratio of minimum to maximum transmission is 0.9708.
The \l/2 correction factor is Not present.
;
_exptl_crystal_colour colourless
_exptl_crystal_colour_primary colourless
_exptl_crystal_density_diffrn 1.205
_exptl_crystal_description block
_exptl_crystal_F_000 1032
_exptl_crystal_recrystallization_method
'Re-crystallisation from solvent: Crystallized from pentane at -21 degC in schlenk finger.'
_exptl_crystal_size_max 0.422
_exptl_crystal_size_mid 0.322
_exptl_crystal_size_min 0.304
_refine_diff_density_max 0.582
_refine_diff_density_min -0.326
_refine_diff_density_rms 0.051
_refine_ls_extinction_method none
_refine_ls_goodness_of_fit_ref 1.035
_refine_ls_hydrogen_treatment mixed
_refine_ls_matrix_type full
_refine_ls_number_parameters 323
_refine_ls_number_reflns 16690
_refine_ls_number_restraints 0
_refine_ls_restrained_S_all 1.035
_refine_ls_R_factor_all 0.0370
_refine_ls_R_factor_gt 0.0307
_refine_ls_shift/su_max 0.001
_refine_ls_shift/su_mean 0.000
_refine_ls_structure_factor_coef Fsqd
_refine_ls_weighting_details 'w=1/[\s^2^(Fo^2^)+(0.0504P)^2^+0.3823P] where P=(Fo^2^+2Fc^2^)/3'
_refine_ls_weighting_scheme calc
_refine_ls_wR_factor_gt 0.0894
_refine_ls_wR_factor_ref 0.0943
_reflns_Friedel_coverage 0.000
_reflns_number_gt 14582
_reflns_number_total 16690
_reflns_threshold_expression 'I > 2\s(I)'
_cod_data_source_file d5cc07240a2.cif
_cod_data_source_block mo_1859_cg_0m
_cod_depositor_comments 'Adding full bibliography for 7135434--7135435.cif.'
_cod_database_code 7135435
_shelx_shelxl_version_number 2018/3
_olex2_refinement_description
;
1. Fixed Uiso
 At 1.2 times of:
  All C(H) groups, All C(H,H) groups, All N(H) groups
 At 1.5 times of:
  All C(H,H,H) groups
2.a Secondary CH2 refined with riding coordinates:
 C25(H25A,H25B)
2.b Aromatic/amide H refined with riding coordinates:
 C4(H4), C5(H5), C10(H10), C11(H11), C12(H12), C17(H17), C18(H18), C19(H19)
2.c Idealised Me refined as rotating group:
 C14(H14A,H14B,H14C), C15(H15A,H15B,H15C), C16(H16A,H16B,H16C), C22(H22A,H22B,
 H22C), C23(H23A,H23B,H23C), C24(H24A,H24B,H24C), C27(H27A,H27B,H27C), C28(H28A,
 H28B,H28C), C29(H29A,H29B,H29C)
;
_olex2_submission_special_instructions 'No special instructions were received'
_shelx_space_group_comment
;
The symmetry employed for this shelxl refinement is uniquely defined
by the following loop, which should always be used as a source of
symmetry information in preference to the above space-group names.
They are only intended as comments.
;
_diffrn_measurement_ambient_temperature_device_make 'Oxford Cryostream 800'

loop_
_space_group_symop_operation_xyz
'x, y, z'
'-x, y+1/2, -z+1/2'
'-x, -y, -z'
'x, -y-1/2, z-1/2'

loop_
_atom_site_label
_atom_site_type_symbol
_atom_site_fract_x
_atom_site_fract_y
_atom_site_fract_z
_atom_site_U_iso_or_equiv
_atom_site_adp_type
_atom_site_occupancy
_atom_site_site_symmetry_order
_atom_site_calc_flag
_atom_site_refinement_flags_posn
_atom_site_refinement_flags_adp
_atom_site_refinement_flags_occupancy
_atom_site_disorder_assembly
_atom_site_disorder_group
P1 P 0.63203(2) 0.69429(2) 0.40429(2) 0.01208(3) Uani 1 1 d . . . . .
H1 H 0.5312(8) 0.7422(9) 0.4091(4) 0.020(2) Uiso 1 1 d . . . . .
O1 O 0.67148(3) 0.77379(3) 0.47134(2) 0.01390(5) Uani 1 1 d . . . . .
O2 O 0.58030(3) 0.62453(3) 0.33782(2) 0.01425(5) Uani 1 1 d . . . . .
N1 N 0.65552(4) 0.56203(3) 0.44316(2) 0.01345(6) Uani 1 1 d . . . . .
N2 N 0.74259(4) 0.75349(4) 0.36725(2) 0.01439(6) Uani 1 1 d . . . . .
H2 H 0.7882(8) 0.8035(8) 0.3912(4) 0.017 Uiso 1 1 d . U . . .
C1 C 0.77789(4) 0.75702(4) 0.50554(2) 0.01320(6) Uani 1 1 d . . . . .
C2 C 0.82201(4) 0.63916(4) 0.51301(2) 0.01415(6) Uani 1 1 d . . . . .
C3 C 0.74753(4) 0.54073(4) 0.48881(2) 0.01463(6) Uani 1 1 d . . . . .
C4 C 0.74305(5) 0.42039(4) 0.50452(2) 0.01926(8) Uani 1 1 d . . . . .
H4 H 0.795832 0.380002 0.534073 0.023 Uiso 1 1 calc R U . . .
C5 C 0.64560(5) 0.36769(4) 0.46871(2) 0.01945(8) Uani 1 1 d . . . . .
H5 H 0.620713 0.286169 0.470680 0.023 Uiso 1 1 calc R U . . .
C6 C 0.59342(4) 0.45576(4) 0.43052(2) 0.01491(7) Uani 1 1 d . . . . .
C7 C 0.48965(4) 0.45787(4) 0.38608(2) 0.01477(7) Uani 1 1 d . . . . .
C8 C 0.48294(4) 0.54911(4) 0.34033(2) 0.01390(6) Uani 1 1 d . . . . .
C9 C 0.38505(4) 0.56075(4) 0.29619(2) 0.01542(7) Uani 1 1 d . . . . .
C10 C 0.29309(4) 0.47635(5) 0.30109(2) 0.01927(8) Uani 1 1 d . . . . .
H10 H 0.224073 0.482320 0.273075 0.023 Uiso 1 1 calc R U . . .
C11 C 0.29890(5) 0.38376(5) 0.34557(2) 0.02060(8) Uani 1 1 d . . . . .
H11 H 0.235323 0.327305 0.346714 0.025 Uiso 1 1 calc R U . . .
C12 C 0.39702(5) 0.37399(4) 0.38798(2) 0.01813(8) Uani 1 1 d . . . . .
H12 H 0.401294 0.310802 0.418110 0.022 Uiso 1 1 calc R U . . .
C13 C 0.38307(4) 0.65398(5) 0.24281(2) 0.01777(7) Uani 1 1 d . . . . .
C14 C 0.47866(5) 0.61782(6) 0.19691(3) 0.02289(9) Uani 1 1 d . . . . .
H14A H 0.557534 0.616083 0.219459 0.034 Uiso 1 1 calc R U . . .
H14B H 0.479309 0.676454 0.162497 0.034 Uiso 1 1 calc R U . . .
H14C H 0.459917 0.537930 0.179567 0.034 Uiso 1 1 calc R U . . .
C15 C 0.40694(6) 0.78268(5) 0.26726(3) 0.02440(10) Uani 1 1 d . . . . .
H15A H 0.349764 0.802487 0.298981 0.037 Uiso 1 1 calc R U . . .
H15B H 0.397541 0.839546 0.232096 0.037 Uiso 1 1 calc R U . . .
H15C H 0.488678 0.787872 0.286265 0.037 Uiso 1 1 calc R U . . .
C16 C 0.26157(5) 0.65678(7) 0.20517(3) 0.02711(11) Uani 1 1 d . . . . .
H16A H 0.244636 0.577275 0.186873 0.041 Uiso 1 1 calc R U . . .
H16B H 0.264148 0.716463 0.171338 0.041 Uiso 1 1 calc R U . . .
H16C H 0.198492 0.678373 0.233292 0.041 Uiso 1 1 calc R U . . .
C17 C 0.93140(4) 0.62066(5) 0.54707(2) 0.01738(7) Uani 1 1 d . . . . .
H17 H 0.963875 0.541965 0.551346 0.021 Uiso 1 1 calc R U . . .
C18 C 0.99194(5) 0.71772(5) 0.57446(2) 0.01907(8) Uani 1 1 d . . . . .
H18 H 1.067173 0.705856 0.596634 0.023 Uiso 1 1 calc R U . . .
C19 C 0.94278(4) 0.83291(5) 0.56961(2) 0.01769(7) Uani 1 1 d . . . . .
H19 H 0.984106 0.897635 0.590321 0.021 Uiso 1 1 calc R U . . .
C20 C 0.83475(4) 0.85652(4) 0.53530(2) 0.01452(6) Uani 1 1 d . . . . .
C21 C 0.77892(5) 0.98271(4) 0.53162(2) 0.01709(7) Uani 1 1 d . . . . .
C22 C 0.76004(5) 1.02442(5) 0.46248(3) 0.02075(8) Uani 1 1 d . . . . .
H22A H 0.833256 1.009938 0.440393 0.031 Uiso 1 1 calc R U . . .
H22B H 0.741244 1.110489 0.461402 0.031 Uiso 1 1 calc R U . . .
H22C H 0.693620 0.979322 0.441743 0.031 Uiso 1 1 calc R U . . .
C23 C 0.65793(5) 0.98185(5) 0.56294(3) 0.02404(9) Uani 1 1 d . . . . .
H23A H 0.603534 0.924860 0.540824 0.036 Uiso 1 1 calc R U . . .
H23B H 0.622799 1.062568 0.560756 0.036 Uiso 1 1 calc R U . . .
H23C H 0.670549 0.957579 0.607161 0.036 Uiso 1 1 calc R U . . .
C24 C 0.85968(6) 1.07589(5) 0.56649(3) 0.02459(10) Uani 1 1 d . . . . .
H24A H 0.872224 1.052584 0.610850 0.037 Uiso 1 1 calc R U . . .
H24B H 0.821272 1.155059 0.563737 0.037 Uiso 1 1 calc R U . . .
H24C H 0.937046 1.079436 0.547096 0.037 Uiso 1 1 calc R U . . .
C25 C 0.78675(4) 0.72965(4) 0.30485(2) 0.01551(7) Uani 1 1 d . . . . .
H25A H 0.815316 0.806392 0.287482 0.019 Uiso 1 1 calc R U . . .
H25B H 0.718611 0.701816 0.276806 0.019 Uiso 1 1 calc R U . . .
C26 C 0.88820(4) 0.63653(4) 0.30248(2) 0.01596(7) Uani 1 1 d . . . . .
C27 C 0.92384(5) 0.63291(6) 0.23395(2) 0.02376(10) Uani 1 1 d . . . . .
H27A H 0.854235 0.610203 0.206422 0.036 Uiso 1 1 calc R U . . .
H27B H 0.987849 0.573731 0.229831 0.036 Uiso 1 1 calc R U . . .
H27C H 0.952251 0.712468 0.221752 0.036 Uiso 1 1 calc R U . . .
C28 C 0.84655(6) 0.51106(5) 0.32125(3) 0.02341(9) Uani 1 1 d . . . . .
H28A H 0.910421 0.452690 0.314963 0.035 Uiso 1 1 calc R U . . .
H28B H 0.775003 0.488786 0.295087 0.035 Uiso 1 1 calc R U . . .
H28C H 0.827578 0.511398 0.365717 0.035 Uiso 1 1 calc R U . . .
C29 C 0.99566(5) 0.67500(6) 0.34563(3) 0.02395(10) Uani 1 1 d . . . . .
H29A H 1.023057 0.754568 0.332824 0.036 Uiso 1 1 calc R U . . .
H29B H 1.060681 0.616661 0.342379 0.036 Uiso 1 1 calc R U . . .
H29C H 0.972036 0.678413 0.389310 0.036 Uiso 1 1 calc R U . . .

loop_
_atom_site_aniso_label
_atom_site_aniso_U_11
_atom_site_aniso_U_22
_atom_site_aniso_U_33
_atom_site_aniso_U_23
_atom_site_aniso_U_13
_atom_site_aniso_U_12
P1 0.01211(5) 0.01082(4) 0.01330(4) 0.00113(3) 0.00068(3) 0.00006(3)
O1 0.01426(12) 0.01254(12) 0.01476(12) -0.00053(9) -0.00026(10) 0.00130(9)
O2 0.01346(12) 0.01519(12) 0.01406(12) 0.00086(10) 0.00050(9) -0.00331(10)
N1 0.01580(14) 0.01095(12) 0.01363(13) 0.00111(10) 0.00100(11) -0.00023(10)
N2 0.01461(14) 0.01423(14) 0.01437(13) 0.00123(11) 0.00112(11) -0.00252(11)
C1 0.01398(15) 0.01315(14) 0.01252(14) 0.00072(11) 0.00120(11) 0.00047(11)
C2 0.01575(16) 0.01382(15) 0.01290(14) 0.00083(11) 0.00098(12) 0.00148(12)
C3 0.01771(16) 0.01243(14) 0.01372(14) 0.00104(11) 0.00061(12) 0.00210(12)
C4 0.0254(2) 0.01263(16) 0.01949(18) 0.00239(13) -0.00070(15) 0.00293(14)
C5 0.0258(2) 0.01127(15) 0.02123(19) 0.00169(13) 0.00102(16) 0.00054(14)
C6 0.01814(17) 0.01127(14) 0.01558(15) -0.00007(12) 0.00329(13) -0.00099(12)
C7 0.01652(16) 0.01299(15) 0.01517(15) -0.00164(12) 0.00410(12) -0.00213(12)
C8 0.01342(15) 0.01401(15) 0.01447(15) -0.00152(12) 0.00260(12) -0.00240(12)
C9 0.01395(15) 0.01723(16) 0.01519(15) -0.00297(13) 0.00172(12) -0.00225(12)
C10 0.01654(17) 0.0226(2) 0.01878(18) -0.00503(15) 0.00228(14) -0.00581(15)
C11 0.02069(19) 0.0215(2) 0.02009(19) -0.00492(15) 0.00538(15) -0.00907(16)
C12 0.02129(19) 0.01589(17) 0.01778(17) -0.00274(13) 0.00622(14) -0.00576(14)
C13 0.01571(17) 0.02028(19) 0.01707(17) -0.00052(14) -0.00128(13) -0.00113(14)
C14 0.0225(2) 0.0287(2) 0.01776(18) 0.00163(17) 0.00381(16) -0.00163(18)
C15 0.0281(2) 0.01829(19) 0.0260(2) 0.00044(17) -0.00582(19) 0.00158(17)
C16 0.0192(2) 0.0360(3) 0.0252(2) 0.0027(2) -0.00628(18) -0.0025(2)
C17 0.01717(17) 0.01907(18) 0.01575(16) 0.00177(13) -0.00048(13) 0.00338(14)
C18 0.01687(17) 0.0228(2) 0.01721(17) 0.00217(15) -0.00180(14) 0.00050(15)
C19 0.01753(17) 0.01976(18) 0.01563(16) 0.00104(14) -0.00036(13) -0.00321(14)
C20 0.01599(16) 0.01439(15) 0.01329(14) 0.00067(12) 0.00179(12) -0.00182(12)
C21 0.02044(18) 0.01303(15) 0.01791(17) -0.00078(13) 0.00206(14) -0.00171(13)
C22 0.0257(2) 0.01502(17) 0.02124(19) 0.00339(14) -0.00082(16) -0.00111(15)
C23 0.0249(2) 0.0196(2) 0.0284(2) -0.00487(17) 0.00874(19) 0.00120(17)
C24 0.0320(3) 0.01648(19) 0.0249(2) -0.00250(16) -0.00219(19) -0.00598(18)
C25 0.01502(16) 0.01803(17) 0.01347(15) 0.00351(12) 0.00071(12) -0.00151(13)
C26 0.01446(16) 0.01960(17) 0.01377(15) -0.00020(13) 0.00039(12) -0.00113(13)
C27 0.0210(2) 0.0349(3) 0.01572(18) -0.00135(17) 0.00377(15) -0.00066(19)
C28 0.0263(2) 0.01763(19) 0.0269(2) 0.00050(16) 0.00663(18) 0.00143(16)
C29 0.01646(19) 0.0333(3) 0.0215(2) -0.00418(19) -0.00369(16) 0.00062(18)

loop_
_atom_type_symbol
_atom_type_description
_atom_type_scat_dispersion_real
_atom_type_scat_dispersion_imag
_atom_type_scat_source
C C 0.0033 0.0016 'International Tables Vol C Tables 4.2.6.8 and 6.1.1.4'
H H 0.0000 0.0000 'International Tables Vol C Tables 4.2.6.8 and 6.1.1.4'
N N 0.0061 0.0033 'International Tables Vol C Tables 4.2.6.8 and 6.1.1.4'
O O 0.0106 0.0060 'International Tables Vol C Tables 4.2.6.8 and 6.1.1.4'
P P 0.1023 0.0942 'International Tables Vol C Tables 4.2.6.8 and 6.1.1.4'

loop_
_exptl_crystal_face_index_h
_exptl_crystal_face_index_k
_exptl_crystal_face_index_l
_exptl_crystal_face_perp_dist
-2.00 1.00 2.00 0.1770
-2.00 0.00 -1.00 0.1400
-2.00 -1.00 -2.00 0.1570
-1.00 0.00 -2.00 0.1130
-1.00 -2.00 -1.00 0.1930
-1.00 2.00 2.00 0.0930
-1.00 2.00 0.00 0.1380
0.00 -1.00 2.00 0.1380
0.00 0.00 -1.00 0.1660
0.00 -1.00 -2.00 0.2040
0.00 1.00 2.00 0.0710
0.00 1.00 1.00 0.0910
0.00 2.00 1.00 0.1220
0.00 2.00 -1.00 0.1720
1.00 -1.00 0.00 0.1670
1.00 0.00 2.00 0.1680
1.00 0.00 0.00 0.1670
1.00 1.00 0.00 0.1980
1.00 2.00 -1.00 0.1960
1.00 -2.00 -1.00 0.1530
1.00 1.00 -2.00 0.2320
2.00 -1.00 -2.00 0.1340
2.00 0.00 1.00 0.1730
2.00 1.00 -2.00 0.2190

loop_
_geom_angle_atom_site_label_1
_geom_angle_atom_site_label_2
_geom_angle_atom_site_label_3
_geom_angle
_geom_angle_site_symmetry_1
_geom_angle_site_symmetry_3
_geom_angle_publ_flag
O1 P1 H1 84.5(4) . . ?
O2 P1 H1 89.8(4) . . ?
O2 P1 O1 174.139(18) . . ?
O2 P1 N1 92.581(19) . . ?
N1 P1 H1 116.2(4) . . ?
N1 P1 O1 90.982(19) . . ?
N2 P1 H1 125.0(4) . . ?
N2 P1 O1 91.500(19) . . ?
N2 P1 O2 90.868(19) . . ?
N2 P1 N1 118.70(2) . . ?
C1 O1 P1 123.04(3) . . ?
C8 O2 P1 118.86(3) . . ?
C3 N1 P1 124.94(3) . . ?
C6 N1 P1 125.48(3) . . ?
C6 N1 C3 109.34(4) . . ?
P1 N2 H2 113.4(6) . . ?
C25 N2 P1 131.55(3) . . ?
C25 N2 H2 114.7(6) . . ?
O1 C1 C2 118.36(4) . . ?
O1 C1 C20 119.16(4) . . ?
C2 C1 C20 122.34(4) . . ?
C1 C2 C3 118.17(4) . . ?
C17 C2 C1 119.07(4) . . ?
C17 C2 C3 122.61(4) . . ?
N1 C3 C2 120.30(4) . . ?
C4 C3 N1 107.31(4) . . ?
C4 C3 C2 132.30(4) . . ?
C3 C4 H4 126.0 . . ?
C3 C4 C5 107.92(4) . . ?
C5 C4 H4 126.0 . . ?
C4 C5 H5 126.0 . . ?
C6 C5 C4 107.95(4) . . ?
C6 C5 H5 126.0 . . ?
N1 C6 C7 118.92(4) . . ?
C5 C6 N1 107.46(4) . . ?
C5 C6 C7 133.51(4) . . ?
C8 C7 C6 118.07(4) . . ?
C12 C7 C6 122.45(4) . . ?
C12 C7 C8 119.47(4) . . ?
O2 C8 C7 117.08(4) . . ?
O2 C8 C9 120.34(4) . . ?
C7 C8 C9 122.49(4) . . ?
C8 C9 C13 122.18(4) . . ?
C10 C9 C8 115.83(4) . . ?
C10 C9 C13 121.83(4) . . ?
C9 C10 H10 118.7 . . ?
C11 C10 C9 122.56(5) . . ?
C11 C10 H10 118.7 . . ?
C10 C11 H11 119.9 . . ?
C12 C11 C10 120.21(4) . . ?
C12 C11 H11 119.9 . . ?
C7 C12 H12 120.3 . . ?
C11 C12 C7 119.40(5) . . ?
C11 C12 H12 120.3 . . ?
C9 C13 C14 108.04(4) . . ?
C9 C13 C15 112.53(4) . . ?
C9 C13 C16 111.90(4) . . ?
C14 C13 C15 110.05(5) . . ?
C16 C13 C14 107.49(4) . . ?
C16 C13 C15 106.72(5) . . ?
C13 C14 H14A 109.5 . . ?
C13 C14 H14B 109.5 . . ?
C13 C14 H14C 109.5 . . ?
H14A C14 H14B 109.5 . . ?
H14A C14 H14C 109.5 . . ?
H14B C14 H14C 109.5 . . ?
C13 C15 H15A 109.5 . . ?
C13 C15 H15B 109.5 . . ?
C13 C15 H15C 109.5 . . ?
H15A C15 H15B 109.5 . . ?
H15A C15 H15C 109.5 . . ?
H15B C15 H15C 109.5 . . ?
C13 C16 H16A 109.5 . . ?
C13 C16 H16B 109.5 . . ?
C13 C16 H16C 109.5 . . ?
H16A C16 H16B 109.5 . . ?
H16A C16 H16C 109.5 . . ?
H16B C16 H16C 109.5 . . ?
C2 C17 H17 120.2 . . ?
C18 C17 C2 119.64(4) . . ?
C18 C17 H17 120.2 . . ?
C17 C18 H18 119.9 . . ?
C17 C18 C19 120.22(4) . . ?
C19 C18 H18 119.9 . . ?
C18 C19 H19 118.8 . . ?
C18 C19 C20 122.37(5) . . ?
C20 C19 H19 118.8 . . ?
C1 C20 C21 121.54(4) . . ?
C19 C20 C1 116.16(4) . . ?
C19 C20 C21 122.28(4) . . ?
C20 C21 C22 110.87(4) . . ?
C20 C21 C23 109.67(4) . . ?
C20 C21 C24 111.43(4) . . ?
C23 C21 C22 109.67(5) . . ?
C24 C21 C22 107.51(4) . . ?
C24 C21 C23 107.61(4) . . ?
C21 C22 H22A 109.5 . . ?
C21 C22 H22B 109.5 . . ?
C21 C22 H22C 109.5 . . ?
H22A C22 H22B 109.5 . . ?
H22A C22 H22C 109.5 . . ?
H22B C22 H22C 109.5 . . ?
C21 C23 H23A 109.5 . . ?
C21 C23 H23B 109.5 . . ?
C21 C23 H23C 109.5 . . ?
H23A C23 H23B 109.5 . . ?
H23A C23 H23C 109.5 . . ?
H23B C23 H23C 109.5 . . ?
C21 C24 H24A 109.5 . . ?
C21 C24 H24B 109.5 . . ?
C21 C24 H24C 109.5 . . ?
H24A C24 H24B 109.5 . . ?
H24A C24 H24C 109.5 . . ?
H24B C24 H24C 109.5 . . ?
N2 C25 H25A 108.3 . . ?
N2 C25 H25B 108.3 . . ?
N2 C25 C26 116.00(4) . . ?
H25A C25 H25B 107.4 . . ?
C26 C25 H25A 108.3 . . ?
C26 C25 H25B 108.3 . . ?
C27 C26 C25 106.31(4) . . ?
C28 C26 C25 111.65(4) . . ?
C28 C26 C27 108.85(4) . . ?
C29 C26 C25 110.34(4) . . ?
C29 C26 C27 109.81(4) . . ?
C29 C26 C28 109.81(5) . . ?
C26 C27 H27A 109.5 . . ?
C26 C27 H27B 109.5 . . ?
C26 C27 H27C 109.5 . . ?
H27A C27 H27B 109.5 . . ?
H27A C27 H27C 109.5 . . ?
H27B C27 H27C 109.5 . . ?
C26 C28 H28A 109.5 . . ?
C26 C28 H28B 109.5 . . ?
C26 C28 H28C 109.5 . . ?
H28A C28 H28B 109.5 . . ?
H28A C28 H28C 109.5 . . ?
H28B C28 H28C 109.5 . . ?
C26 C29 H29A 109.5 . . ?
C26 C29 H29B 109.5 . . ?
C26 C29 H29C 109.5 . . ?
H29A C29 H29B 109.5 . . ?
H29A C29 H29C 109.5 . . ?
H29B C29 H29C 109.5 . . ?

loop_
_geom_bond_atom_site_label_1
_geom_bond_atom_site_label_2
_geom_bond_distance
_geom_bond_site_symmetry_2
_geom_bond_publ_flag
P1 H1 1.256(9) . ?
P1 O1 1.7131(4) . ?
P1 O2 1.6847(4) . ?
P1 N1 1.7001(4) . ?
P1 N2 1.6408(4) . ?
O1 C1 1.3716(5) . ?
O2 C8 1.3780(5) . ?
N1 C3 1.3938(6) . ?
N1 C6 1.3893(6) . ?
N2 H2 0.894(9) . ?
N2 C25 1.4650(6) . ?
C1 C2 1.4063(6) . ?
C1 C20 1.4083(6) . ?
C2 C3 1.4521(7) . ?
C2 C17 1.4009(6) . ?
C3 C4 1.3810(7) . ?
C4 H4 0.9500 . ?
C4 C5 1.4201(8) . ?
C5 H5 0.9500 . ?
C5 C6 1.3801(7) . ?
C6 C7 1.4543(7) . ?
C7 C8 1.4043(6) . ?
C7 C12 1.3965(7) . ?
C8 C9 1.4067(6) . ?
C9 C10 1.4008(7) . ?
C9 C13 1.5359(7) . ?
C10 H10 0.9500 . ?
C10 C11 1.3967(8) . ?
C11 H11 0.9500 . ?
C11 C12 1.3842(8) . ?
C12 H12 0.9500 . ?
C13 C14 1.5408(8) . ?
C13 C15 1.5409(8) . ?
C13 C16 1.5376(7) . ?
C14 H14A 0.9800 . ?
C14 H14B 0.9800 . ?
C14 H14C 0.9800 . ?
C15 H15A 0.9800 . ?
C15 H15B 0.9800 . ?
C15 H15C 0.9800 . ?
C16 H16A 0.9800 . ?
C16 H16B 0.9800 . ?
C16 H16C 0.9800 . ?
C17 H17 0.9500 . ?
C17 C18 1.3849(7) . ?
C18 H18 0.9500 . ?
C18 C19 1.3956(8) . ?
C19 H19 0.9500 . ?
C19 C20 1.4001(7) . ?
C20 C21 1.5363(7) . ?
C21 C22 1.5437(7) . ?
C21 C23 1.5414(8) . ?
C21 C24 1.5372(7) . ?
C22 H22A 0.9800 . ?
C22 H22B 0.9800 . ?
C22 H22C 0.9800 . ?
C23 H23A 0.9800 . ?
C23 H23B 0.9800 . ?
C23 H23C 0.9800 . ?
C24 H24A 0.9800 . ?
C24 H24B 0.9800 . ?
C24 H24C 0.9800 . ?
C25 H25A 0.9900 . ?
C25 H25B 0.9900 . ?
C25 C26 1.5392(7) . ?
C26 C27 1.5318(7) . ?
C26 C28 1.5312(7) . ?
C26 C29 1.5308(7) . ?
C27 H27A 0.9800 . ?
C27 H27B 0.9800 . ?
C27 H27C 0.9800 . ?
C28 H28A 0.9800 . ?
C28 H28B 0.9800 . ?
C28 H28C 0.9800 . ?
C29 H29A 0.9800 . ?
C29 H29B 0.9800 . ?
C29 H29C 0.9800 . ?

loop_
_geom_torsion_atom_site_label_1
_geom_torsion_atom_site_label_2
_geom_torsion_atom_site_label_3
_geom_torsion_atom_site_label_4
_geom_torsion
_geom_torsion_site_symmetry_1
_geom_torsion_site_symmetry_2
_geom_torsion_site_symmetry_3
_geom_torsion_site_symmetry_4
_geom_torsion_publ_flag
P1 O1 C1 C2 -38.92(5) . . . . ?
P1 O1 C1 C20 145.29(3) . . . . ?
P1 O2 C8 C7 -52.97(5) . . . . ?
P1 O2 C8 C9 130.42(4) . . . . ?
P1 N1 C3 C2 8.79(6) . . . . ?
P1 N1 C3 C4 -174.40(4) . . . . ?
P1 N1 C6 C5 175.20(4) . . . . ?
P1 N1 C6 C7 -8.09(6) . . . . ?
P1 N2 C25 C26 -92.73(5) . . . . ?
O1 P1 N1 C3 -37.99(4) . . . . ?
O1 P1 N1 C6 148.22(4) . . . . ?
O1 P1 N2 C25 174.39(4) . . . . ?
O1 C1 C2 C3 -5.26(6) . . . . ?
O1 C1 C2 C17 179.12(4) . . . . ?
O1 C1 C20 C19 179.77(4) . . . . ?
O1 C1 C20 C21 1.44(6) . . . . ?
O2 P1 N1 C3 146.67(4) . . . . ?
O2 P1 N1 C6 -27.12(4) . . . . ?
O2 P1 N2 C25 -10.97(4) . . . . ?
O2 C8 C9 C10 177.27(4) . . . . ?
O2 C8 C9 C13 1.71(7) . . . . ?
N1 P1 O1 C1 54.23(4) . . . . ?
N1 P1 O2 C8 57.78(4) . . . . ?
N1 P1 N2 C25 82.45(5) . . . . ?
N1 C3 C4 C5 -0.96(6) . . . . ?
N1 C6 C7 C8 24.66(6) . . . . ?
N1 C6 C7 C12 -154.53(4) . . . . ?
N2 P1 O1 C1 -64.52(4) . . . . ?
N2 P1 O2 C8 176.56(3) . . . . ?
N2 P1 N1 C3 54.26(4) . . . . ?
N2 P1 N1 C6 -119.53(4) . . . . ?
N2 C25 C26 C27 -176.62(4) . . . . ?
N2 C25 C26 C28 64.80(5) . . . . ?
N2 C25 C26 C29 -57.61(5) . . . . ?
C1 C2 C3 N1 19.92(6) . . . . ?
C1 C2 C3 C4 -155.97(5) . . . . ?
C1 C2 C17 C18 2.17(7) . . . . ?
C1 C20 C21 C22 -58.88(6) . . . . ?
C1 C20 C21 C23 62.37(6) . . . . ?
C1 C20 C21 C24 -178.59(4) . . . . ?
C2 C1 C20 C19 4.17(6) . . . . ?
C2 C1 C20 C21 -174.16(4) . . . . ?
C2 C3 C4 C5 175.32(5) . . . . ?
C2 C17 C18 C19 1.69(8) . . . . ?
C3 N1 C6 C5 0.59(5) . . . . ?
C3 N1 C6 C7 177.30(4) . . . . ?
C3 C2 C17 C18 -173.25(5) . . . . ?
C3 C4 C5 C6 1.33(6) . . . . ?
C4 C5 C6 N1 -1.17(6) . . . . ?
C4 C5 C6 C7 -177.20(5) . . . . ?
C5 C6 C7 C8 -159.67(5) . . . . ?
C5 C6 C7 C12 21.14(8) . . . . ?
C6 N1 C3 C2 -176.57(4) . . . . ?
C6 N1 C3 C4 0.24(5) . . . . ?
C6 C7 C8 O2 5.02(6) . . . . ?
C6 C7 C8 C9 -178.44(4) . . . . ?
C6 C7 C12 C11 177.80(4) . . . . ?
C7 C8 C9 C10 0.85(7) . . . . ?
C7 C8 C9 C13 -174.71(4) . . . . ?
C8 C7 C12 C11 -1.38(7) . . . . ?
C8 C9 C10 C11 -1.92(7) . . . . ?
C8 C9 C13 C14 67.45(6) . . . . ?
C8 C9 C13 C15 -54.25(6) . . . . ?
C8 C9 C13 C16 -174.42(5) . . . . ?
C9 C10 C11 C12 1.38(8) . . . . ?
C10 C9 C13 C14 -107.85(5) . . . . ?
C10 C9 C13 C15 130.46(5) . . . . ?
C10 C9 C13 C16 10.29(7) . . . . ?
C10 C11 C12 C7 0.34(8) . . . . ?
C12 C7 C8 O2 -175.76(4) . . . . ?
C12 C7 C8 C9 0.77(7) . . . . ?
C13 C9 C10 C11 173.65(5) . . . . ?
C17 C2 C3 N1 -164.63(4) . . . . ?
C17 C2 C3 C4 19.49(8) . . . . ?
C17 C18 C19 C20 -2.75(8) . . . . ?
C18 C19 C20 C1 -0.16(7) . . . . ?
C18 C19 C20 C21 178.16(5) . . . . ?
C19 C20 C21 C22 122.89(5) . . . . ?
C19 C20 C21 C23 -115.86(5) . . . . ?
C19 C20 C21 C24 3.18(6) . . . . ?
C20 C1 C2 C3 170.38(4) . . . . ?
C20 C1 C2 C17 -5.24(7) . . . . ?
